data_7042542
loop_
_publ_author_name
'Bayaguud, Aruuhan'
'Li, JianDa'
'She, Shan'
'Wei, Yongge'

_publ_section_title
;
 A simple synthetic route to polyoxovanadate-based organic-inorganic
 hybrids using EEDQ as an ester coupling agent.
;
_journal_issue 14
_journal_name_full 'Dalton transactions (Cambridge, England : 2003)'
_journal_page_first 4602
_journal_page_last 4608
_journal_paper_doi 10.1039/c7dt00274b
_journal_volume 46
_journal_year 2017
_chemical_formula_moiety 'C42 H78 O23 V6, 2(C16 H36 N)'
_chemical_formula_sum 'C74 H150 N2 O23 V6'
_chemical_formula_weight 1741.59
_space_group_crystal_system triclinic
_space_group_IT_number 2
_space_group_name_Hall '-P 1'
_space_group_name_H-M_alt 'P -1'
_symmetry_space_group_name_Hall '-P 1'
_symmetry_space_group_name_H-M 'P -1'
_atom_sites_solution_hydrogens geom
_audit_creation_date 2016-08-19
_audit_creation_method
;
Olex2 1.2
(compiled 2016.02.19 svn.r3266 for OlexSys, GUI svn.r5155)
;
_audit_update_record
;
2016-09-10 deposited with the CCDC.
2017-02-17 downloaded from the CCDC.
;
_cell_angle_alpha 101.329(4)
_cell_angle_beta 96.637(5)
_cell_angle_gamma 116.297(5)
_cell_formula_units_Z 1
_cell_length_a 11.4081(7)
_cell_length_b 11.9363(6)
_cell_length_c 18.8822(11)
_cell_measurement_reflns_used 5270
_cell_measurement_temperature 105.6
_cell_measurement_theta_max 29.1498
_cell_measurement_theta_min 2.9927
_cell_volume 2199.3(3)
_computing_cell_refinement
;
CrysAlisPro, Agilent Technologies,
Version 1.171.35.11 (release 16-05-2011 CrysAlis171 .NET)
(compiled May 16 2011,17:55:39)
;
_computing_data_collection
;
CrysAlisPro, Agilent Technologies,
Version 1.171.35.11 (release 16-05-2011 CrysAlis171 .NET)
(compiled May 16 2011,17:55:39)
;
_computing_data_reduction
;
CrysAlisPro, Agilent Technologies,
Version 1.171.35.11 (release 16-05-2011 CrysAlis171 .NET)
(compiled May 16 2011,17:55:39)
;
_computing_molecular_graphics 'Olex2 (Dolomanov et al., 2009)'
_computing_publication_material 'Olex2 (Dolomanov et al., 2009)'
_computing_structure_refinement 'ShelXL (Sheldrick, 2015)'
_computing_structure_solution 'ShelXT (Sheldrick, 2015)'
_diffrn_ambient_temperature 105.6
_diffrn_detector_area_resol_mean 16.0971
_diffrn_measured_fraction_theta_full 0.998
_diffrn_measured_fraction_theta_max 0.998
_diffrn_measurement_details
;
#__ type_ start__ end____ width___ exp.time_
  1 omega  -36.00   -3.00   1.0000    5.0000
omega____ theta____ kappa____ phi______ frames
    -      -15.9046  -77.0000 -150.0000 33

#__ type_ start__ end____ width___ exp.time_
  2 omega   29.00   54.00   1.0000    5.0000
omega____ theta____ kappa____ phi______ frames
    -       21.1390  -84.0000  139.0000 25

#__ type_ start__ end____ width___ exp.time_
  3 omega   -9.00   84.00   1.0000    5.0000
omega____ theta____ kappa____ phi______ frames
    -       21.1390   77.0000  -60.0000 93

#__ type_ start__ end____ width___ exp.time_
  4 omega    7.00   39.00   1.0000    5.0000
omega____ theta____ kappa____ phi______ frames
    -       21.1390   77.0000   30.0000 32

#__ type_ start__ end____ width___ exp.time_
  5 omega  -45.00   45.00   1.0000    5.0000
omega____ theta____ kappa____ phi______ frames
    -       21.1390  -37.0000   30.0000 90

#__ type_ start__ end____ width___ exp.time_
  6 omega   -5.00   94.00   1.0000    5.0000
omega____ theta____ kappa____ phi______ frames
    -       21.1390   37.0000 -150.0000 99
;
_diffrn_measurement_device_type 'Xcalibur, Eos, Gemini'
_diffrn_measurement_method '\w scans'
_diffrn_orient_matrix_UB_11 -0.0238049000
_diffrn_orient_matrix_UB_12 -0.0064105000
_diffrn_orient_matrix_UB_13 0.0328334000
_diffrn_orient_matrix_UB_21 0.0464902000
_diffrn_orient_matrix_UB_22 -0.0209505000
_diffrn_orient_matrix_UB_23 0.0114880000
_diffrn_orient_matrix_UB_31 0.0484932000
_diffrn_orient_matrix_UB_32 0.0654348000
_diffrn_orient_matrix_UB_33 0.0184407000
_diffrn_radiation_monochromator graphite
_diffrn_radiation_type MoK\a
_diffrn_radiation_wavelength 0.71073
_diffrn_reflns_av_R_equivalents 0.0288
_diffrn_reflns_av_unetI/netI 0.0526
_diffrn_reflns_Laue_measured_fraction_full 0.998
_diffrn_reflns_Laue_measured_fraction_max 0.998
_diffrn_reflns_limit_h_max 14
_diffrn_reflns_limit_h_min -14
_diffrn_reflns_limit_k_max 11
_diffrn_reflns_limit_k_min -14
_diffrn_reflns_limit_l_max 23
_diffrn_reflns_limit_l_min -22
_diffrn_reflns_number 15055
_diffrn_reflns_point_group_measured_fraction_full 0.998
_diffrn_reflns_point_group_measured_fraction_max 0.998
_diffrn_reflns_theta_full 25.242
_diffrn_reflns_theta_max 26.000
_diffrn_reflns_theta_min 2.999
_diffrn_source 'Enhance (Mo) X-ray Source'
_exptl_absorpt_coefficient_mu 0.679
_exptl_absorpt_correction_T_max 0.947
_exptl_absorpt_correction_T_min 0.796
_exptl_absorpt_correction_type multi-scan
_exptl_absorpt_process_details
;
CrysAlisPro, Agilent Technologies,
Version 1.171.35.11 (release 16-05-2011 CrysAlis171 .NET)
(compiled May 16 2011,17:55:39)
Empirical absorption correction using spherical harmonics,
 implemented in SCALE3 ABSPACK scaling algorithm.
;
_exptl_crystal_colour red
_exptl_crystal_density_diffrn 1.315
_exptl_crystal_description 'flat stick'
_exptl_crystal_F_000 930
_exptl_crystal_size_max 0.43
_exptl_crystal_size_mid 0.28
_exptl_crystal_size_min 0.08
_refine_diff_density_max 0.337
_refine_diff_density_min -0.337
_refine_diff_density_rms 0.061
_refine_ls_extinction_method none
_refine_ls_goodness_of_fit_ref 1.053
_refine_ls_hydrogen_treatment constr
_refine_ls_matrix_type full
_refine_ls_number_parameters 480
_refine_ls_number_reflns 8630
_refine_ls_number_restraints 0
_refine_ls_restrained_S_all 1.053
_refine_ls_R_factor_all 0.0489
_refine_ls_R_factor_gt 0.0375
_refine_ls_shift/su_max 0.000
_refine_ls_shift/su_mean 0.000
_refine_ls_structure_factor_coef Fsqd
_refine_ls_weighting_details 'w=1/[\s^2^(Fo^2^)+(0.0206P)^2^+0.9031P] where P=(Fo^2^+2Fc^2^)/3'
_refine_ls_weighting_scheme calc
_refine_ls_wR_factor_gt 0.0745
_refine_ls_wR_factor_ref 0.0809
_reflns_Friedel_coverage 0.000
_reflns_number_gt 7165
_reflns_number_total 8630
_reflns_threshold_expression 'I > 2\s(I)'
_cod_data_source_file c7dt00274b2.cif
_cod_data_source_block exp_shiliuchun
_cod_depositor_comments 'Adding full bibliography for 7042538--7042542.cif.'
_cod_original_cell_volume 2199.3(2)
_cod_database_code 7042542
_shelx_space_group_comment
;
The symmetry employed for this shelxl refinement is uniquely defined
by the following loop, which should always be used as a source of
symmetry information in preference to the above space-group names.
They are only intended as comments.
;
_shelx_estimated_absorpt_t_max 0.948
_shelx_estimated_absorpt_t_min 0.759
_reflns_odcompleteness_completeness 99.82
_reflns_odcompleteness_iscentric 1
_reflns_odcompleteness_theta 26.32
_olex2_refinement_description
;
1. Fixed Uiso
 At 1.2 times of:
  All C(H,H) groups
 At 1.5 times of:
  All C(H,H,H) groups
2.a Secondary CH2 refined with riding coordinates:
 C26(H26A,H26B), C22(H22A,H22B), C32(H32A,H32B), C30(H30A,H30B), C34(H34A,
 H34B), C2(H2A,H2B), C24(H24A,H24B), C35(H35A,H35B), C31(H31A,H31B), C1(H1A,
 H1B), C3(H3A,H3B), C23(H23A,H23B), C28(H28A,H28B), C27(H27A,H27B), C6(H6A,H6B),
  C36(H36A,H36B), C7(H7A,H7B), C9(H9A,H9B), C10(H10A,H10B), C13(H13A,H13B),
 C19(H19A,H19B), C15(H15A,H15B), C16(H16A,H16B), C8(H8A,H8B), C17(H17A,H17B),
 C20(H20A,H20B), C12(H12A,H12B), C14(H14A,H14B), C11(H11A,H11B), C18(H18A,H18B)
2.b Idealised Me refined as rotating group:
 C33(H33A,H33B,H33C), C25(H25A,H25B,H25C), C37(H37A,H37B,H37C), C21(H21A,H21B,
 H21C), C29(H29A,H29B,H29C)
;
_shelx_shelxl_version_number 2014/7
_olex2_submission_special_instructions 'No special instructions were received'

loop_
_space_group_symop_operation_xyz
'x, y, z'
'-x, -y, -z'

loop_
_atom_site_label
_atom_site_type_symbol
_atom_site_fract_x
_atom_site_fract_y
_atom_site_fract_z
_atom_site_U_iso_or_equiv
_atom_site_adp_type
_atom_site_occupancy
_atom_site_site_symmetry_order
_atom_site_calc_flag
_atom_site_refinement_flags_posn
_atom_site_refinement_flags_adp
_atom_site_refinement_flags_occupancy
V1 V 0.16099(3) 0.04614(3) 0.09922(2) 0.01311(9) Uani 1 1 d . . .
V2 V -0.00987(3) 0.18428(3) 0.03707(2) 0.01226(9) Uani 1 1 d . . .
V3 V -0.17181(3) -0.11789(3) 0.04715(2) 0.01253(9) Uani 1 1 d . . .
O5 O 0.14213(13) -0.10924(13) 0.04970(7) 0.0137(3) Uani 1 1 d . . .
O1 O 0.0000 0.0000 0.0000 0.0101(4) Uani 1 2 d S T P
O6 O -0.12630(14) -0.24421(12) 0.00878(8) 0.0135(3) Uani 1 1 d . . .
O7 O 0.26815(13) 0.13600(13) 0.04061(8) 0.0137(3) Uani 1 1 d . . .
O10 O -0.00817(13) -0.04613(12) 0.13319(7) 0.0121(3) Uani 1 1 d . . .
O9 O -0.14912(13) 0.06195(12) 0.08262(7) 0.0110(3) Uani 1 1 d . . .
O8 O 0.11934(13) 0.19669(12) 0.12424(7) 0.0114(3) Uani 1 1 d . . .
O4 O -0.28201(13) -0.18712(13) 0.09259(8) 0.0154(3) Uani 1 1 d . . .
O2 O 0.26452(14) 0.08732(13) 0.17632(8) 0.0166(3) Uani 1 1 d . . .
O3 O -0.01684(14) 0.31373(13) 0.07570(8) 0.0150(3) Uani 1 1 d . . .
N1 N 0.32685(16) 0.64451(15) 0.03973(9) 0.0126(4) Uani 1 1 d . . .
O12 O -0.05427(17) 0.28864(15) 0.29486(8) 0.0273(4) Uani 1 1 d . . .
C26 C 0.18658(19) 0.54677(18) -0.00754(11) 0.0140(4) Uani 1 1 d . . .
H26A H 0.1420 0.4846 0.0194 0.017 Uiso 1 1 calc R . .
H26B H 0.1359 0.5929 -0.0135 0.017 Uiso 1 1 calc R . .
C22 C 0.3995(2) 0.57351(19) 0.06555(11) 0.0136(4) Uani 1 1 d . . .
H22A H 0.3911 0.5079 0.0228 0.016 Uiso 1 1 calc R . .
H22B H 0.4943 0.6355 0.0840 0.016 Uiso 1 1 calc R . .
O11 O -0.0314(2) 0.13895(17) 0.34099(9) 0.0376(5) Uani 1 1 d . . .
C5 C -0.0348(2) 0.1849(2) 0.29149(12) 0.0162(5) Uani 1 1 d . . .
C32 C 0.4373(2) 0.87263(19) -0.08859(12) 0.0176(5) Uani 1 1 d . . .
H32A H 0.4165 0.9407 -0.0957 0.021 Uiso 1 1 calc R . .
H32B H 0.5312 0.9140 -0.0632 0.021 Uiso 1 1 calc R . .
C30 C 0.4119(2) 0.72907(19) -0.00428(12) 0.0143(4) Uani 1 1 d . . .
H30A H 0.4271 0.6746 -0.0435 0.017 Uiso 1 1 calc R . .
H30B H 0.4987 0.7919 0.0283 0.017 Uiso 1 1 calc R . .
C34 C 0.3099(2) 0.72761(19) 0.10578(11) 0.0152(4) Uani 1 1 d . . .
H34A H 0.2486 0.6705 0.1302 0.018 Uiso 1 1 calc R . .
H34B H 0.2687 0.7754 0.0876 0.018 Uiso 1 1 calc R . .
C2 C -0.1489(2) 0.10976(19) 0.15816(11) 0.0135(4) Uani 1 1 d . . .
H2A H -0.2285 0.0474 0.1699 0.016 Uiso 1 1 calc R . .
H2B H -0.1528 0.1906 0.1645 0.016 Uiso 1 1 calc R . .
C24 C 0.4421(2) 0.4542(2) 0.15163(12) 0.0189(5) Uani 1 1 d . . .
H24A H 0.3975 0.3933 0.1792 0.023 Uiso 1 1 calc R . .
H24B H 0.4563 0.4068 0.1085 0.023 Uiso 1 1 calc R . .
C35 C 0.4401(2) 0.82428(19) 0.16308(11) 0.0180(5) Uani 1 1 d . . .
H35A H 0.4945 0.8929 0.1424 0.022 Uiso 1 1 calc R . .
H35B H 0.4905 0.7803 0.1749 0.022 Uiso 1 1 calc R . .
C31 C 0.3513(2) 0.80191(19) -0.03895(12) 0.0152(5) Uani 1 1 d . . .
H31A H 0.3455 0.8645 -0.0001 0.018 Uiso 1 1 calc R . .
H31B H 0.2610 0.7410 -0.0682 0.018 Uiso 1 1 calc R . .
C1 C 0.1052(2) 0.23804(19) 0.19762(11) 0.0144(4) Uani 1 1 d . . .
H1A H 0.1008 0.3186 0.2038 0.017 Uiso 1 1 calc R . .
H1B H 0.1833 0.2546 0.2334 0.017 Uiso 1 1 calc R . .
C4 C -0.0231(2) 0.13365(19) 0.21262(11) 0.0137(4) Uani 1 1 d . . .
C33 C 0.4170(2) 0.7848(2) -0.16430(12) 0.0241(5) Uani 1 1 d . . .
H33A H 0.4707 0.8361 -0.1931 0.036 Uiso 1 1 calc GR . .
H33B H 0.3240 0.7420 -0.1895 0.036 Uiso 1 1 calc GR . .
H33C H 0.4437 0.7208 -0.1580 0.036 Uiso 1 1 calc GR . .
C3 C -0.0161(2) 0.00662(19) 0.20658(11) 0.0148(4) Uani 1 1 d . . .
H3A H 0.0621 0.0233 0.2423 0.018 Uiso 1 1 calc R . .
H3B H -0.0954 -0.0563 0.2184 0.018 Uiso 1 1 calc R . .
C25 C 0.5786(2) 0.5598(2) 0.20047(13) 0.0235(5) Uani 1 1 d . . .
H25A H 0.6241 0.6199 0.1734 0.035 Uiso 1 1 calc GR . .
H25B H 0.6317 0.5205 0.2146 0.035 Uiso 1 1 calc GR . .
H25C H 0.5657 0.6054 0.2442 0.035 Uiso 1 1 calc GR . .
C23 C 0.3501(2) 0.50766(19) 0.12563(12) 0.0154(5) Uani 1 1 d . . .
H23A H 0.2589 0.4372 0.1061 0.019 Uiso 1 1 calc R . .
H23B H 0.3502 0.5700 0.1673 0.019 Uiso 1 1 calc R . .
C28 C 0.0339(2) 0.3828(2) -0.12665(12) 0.0190(5) Uani 1 1 d . . .
H28A H -0.0114 0.3215 -0.0994 0.023 Uiso 1 1 calc R . .
H28B H -0.0108 0.4350 -0.1297 0.023 Uiso 1 1 calc R . .
C27 C 0.1806(2) 0.47163(19) -0.08433(11) 0.0156(5) Uani 1 1 d . . .
H27A H 0.2251 0.4197 -0.0795 0.019 Uiso 1 1 calc R . .
H27B H 0.2270 0.5321 -0.1117 0.019 Uiso 1 1 calc R . .
C6 C -0.0790(2) 0.3453(2) 0.36327(12) 0.0246(5) Uani 1 1 d . . .
H6A H -0.0054 0.3714 0.4050 0.030 Uiso 1 1 calc R . .
H6B H -0.1615 0.2833 0.3728 0.030 Uiso 1 1 calc R . .
C36 C 0.4116(2) 0.8837(2) 0.23395(12) 0.0267(6) Uani 1 1 d . . .
H36A H 0.3497 0.8147 0.2519 0.032 Uiso 1 1 calc R . .
H36B H 0.3694 0.9352 0.2231 0.032 Uiso 1 1 calc R . .
C7 C -0.0900(3) 0.4626(2) 0.35153(12) 0.0261(6) Uani 1 1 d . . .
H7A H -0.1588 0.4348 0.3069 0.031 Uiso 1 1 calc R . .
H7B H -0.0054 0.5239 0.3436 0.031 Uiso 1 1 calc R . .
C9 C -0.1342(3) 0.6497(2) 0.40136(13) 0.0266(6) Uani 1 1 d . . .
H9A H -0.0476 0.7118 0.3959 0.032 Uiso 1 1 calc R . .
H9B H -0.1986 0.6212 0.3548 0.032 Uiso 1 1 calc R . .
C10 C -0.1765(3) 0.7185(2) 0.46244(13) 0.0297(6) Uani 1 1 d . . .
H10A H -0.1128 0.7466 0.5092 0.036 Uiso 1 1 calc R . .
H10B H -0.2639 0.6572 0.4675 0.036 Uiso 1 1 calc R . .
C13 C -0.2310(3) 1.0254(2) 0.49212(14) 0.0316(6) Uani 1 1 d . . .
H13A H -0.1402 1.0880 0.4924 0.038 Uiso 1 1 calc R . .
H13B H -0.2864 1.0019 0.4431 0.038 Uiso 1 1 calc R . .
C19 C -0.3881(2) 1.5859(2) 0.61350(13) 0.0272(6) Uani 1 1 d . . .
H19A H -0.2945 1.6522 0.6265 0.033 Uiso 1 1 calc R . .
H19B H -0.4222 1.5700 0.5610 0.033 Uiso 1 1 calc R . .
C15 C -0.2801(3) 1.2137(2) 0.53556(14) 0.0313(6) Uani 1 1 d . . .
H15A H -0.1878 1.2762 0.5387 0.038 Uiso 1 1 calc R . .
H15B H -0.3308 1.1925 0.4855 0.038 Uiso 1 1 calc R . .
C16 C -0.3368(3) 1.2777(2) 0.58977(15) 0.0336(6) Uani 1 1 d . . .
H16A H -0.4302 1.2165 0.5852 0.040 Uiso 1 1 calc R . .
H16B H -0.2884 1.2960 0.6400 0.040 Uiso 1 1 calc R . .
C8 C -0.1243(3) 0.5320(2) 0.41602(13) 0.0271(6) Uani 1 1 d . . .
H8A H -0.0556 0.5607 0.4608 0.032 Uiso 1 1 calc R . .
H8B H -0.2092 0.4715 0.4241 0.032 Uiso 1 1 calc R . .
C17 C -0.3282(3) 1.4032(2) 0.57785(14) 0.0304(6) Uani 1 1 d . . .
H17A H -0.3689 1.3867 0.5263 0.036 Uiso 1 1 calc R . .
H17B H -0.2343 1.4671 0.5871 0.036 Uiso 1 1 calc R . .
C20 C -0.4666(3) 1.6376(2) 0.65767(14) 0.0318(6) Uani 1 1 d . . .
H20A H -0.5604 1.5719 0.6441 0.038 Uiso 1 1 calc R . .
H20B H -0.4334 1.6524 0.7101 0.038 Uiso 1 1 calc R . .
C12 C -0.2299(3) 0.9042(2) 0.50596(14) 0.0333(6) Uani 1 1 d . . .
H12A H -0.3197 0.8431 0.5080 0.040 Uiso 1 1 calc R . .
H12B H -0.1708 0.9284 0.5539 0.040 Uiso 1 1 calc R . .
C14 C -0.2831(3) 1.0902(2) 0.54874(15) 0.0347(6) Uani 1 1 d . . .
H14A H -0.2292 1.1117 0.5979 0.042 Uiso 1 1 calc R . .
H14B H -0.3747 1.0285 0.5474 0.042 Uiso 1 1 calc R . .
C11 C -0.1838(3) 0.8367(2) 0.44659(13) 0.0301(6) Uani 1 1 d . . .
H11A H -0.0957 0.8990 0.4429 0.036 Uiso 1 1 calc R . .
H11B H -0.2453 0.8089 0.3990 0.036 Uiso 1 1 calc R . .
C18 C -0.3964(3) 1.4606(2) 0.62694(14) 0.0295(6) Uani 1 1 d . . .
H18A H -0.3550 1.4784 0.6785 0.035 Uiso 1 1 calc R . .
H18B H -0.4902 1.3966 0.6182 0.035 Uiso 1 1 calc R . .
C37 C 0.5410(3) 0.9697(2) 0.29416(14) 0.0363(7) Uani 1 1 d . . .
H37A H 0.6004 1.0407 0.2775 0.054 Uiso 1 1 calc GR . .
H37B H 0.5838 0.9193 0.3042 0.054 Uiso 1 1 calc GR . .
H37C H 0.5200 1.0032 0.3386 0.054 Uiso 1 1 calc GR . .
C21 C -0.4563(3) 1.7632(3) 0.64492(14) 0.0409(7) Uani 1 1 d . . .
H21A H -0.4862 1.7503 0.5929 0.061 Uiso 1 1 calc GR . .
H21B H -0.3646 1.8308 0.6620 0.061 Uiso 1 1 calc GR . .
H21C H -0.5116 1.7878 0.6719 0.061 Uiso 1 1 calc GR . .
C29 C 0.0222(2) 0.3081(2) -0.20469(13) 0.0284(6) Uani 1 1 d . . .
H29A H 0.0622 0.3683 -0.2328 0.043 Uiso 1 1 calc GR . .
H29B H -0.0708 0.2511 -0.2285 0.043 Uiso 1 1 calc GR . .
H29C H 0.0680 0.2577 -0.2020 0.043 Uiso 1 1 calc GR . .

loop_
_atom_site_aniso_label
_atom_site_aniso_U_11
_atom_site_aniso_U_22
_atom_site_aniso_U_33
_atom_site_aniso_U_23
_atom_site_aniso_U_13
_atom_site_aniso_U_12
V1 0.01013(18) 0.01671(19) 0.01402(19) 0.00362(14) 0.00247(14) 0.00806(14)
V2 0.01425(19) 0.01043(17) 0.01523(19) 0.00513(14) 0.00515(15) 0.00752(14)
V3 0.01010(18) 0.01037(17) 0.01542(19) 0.00369(14) 0.00545(14) 0.00282(14)
O5 0.0132(8) 0.0174(7) 0.0150(8) 0.0062(6) 0.0050(6) 0.0101(6)
O1 0.0085(10) 0.0096(9) 0.0132(10) 0.0044(8) 0.0033(8) 0.0045(8)
O6 0.0152(8) 0.0106(7) 0.0164(8) 0.0059(6) 0.0068(6) 0.0060(6)
O7 0.0085(7) 0.0157(7) 0.0152(8) 0.0039(6) 0.0038(6) 0.0042(6)
O10 0.0123(7) 0.0138(7) 0.0127(7) 0.0050(6) 0.0048(6) 0.0073(6)
O9 0.0105(7) 0.0113(7) 0.0123(7) 0.0040(6) 0.0045(6) 0.0054(6)
O8 0.0112(7) 0.0110(7) 0.0128(7) 0.0031(6) 0.0042(6) 0.0058(6)
O4 0.0118(8) 0.0161(7) 0.0175(8) 0.0071(6) 0.0053(6) 0.0047(6)
O2 0.0130(8) 0.0202(8) 0.0170(8) 0.0048(6) 0.0021(6) 0.0086(6)
O3 0.0156(8) 0.0138(7) 0.0178(8) 0.0050(6) 0.0058(6) 0.0081(6)
N1 0.0108(9) 0.0131(9) 0.0169(9) 0.0062(7) 0.0043(7) 0.0070(7)
O12 0.0464(11) 0.0289(9) 0.0176(9) 0.0059(7) 0.0131(8) 0.0262(8)
C26 0.0094(11) 0.0133(10) 0.0197(12) 0.0074(9) 0.0045(9) 0.0043(8)
C22 0.0110(11) 0.0133(10) 0.0195(11) 0.0063(9) 0.0019(9) 0.0080(8)
O11 0.0682(14) 0.0419(11) 0.0202(9) 0.0112(8) 0.0163(9) 0.0387(10)
C5 0.0133(11) 0.0164(11) 0.0190(12) 0.0052(9) 0.0053(9) 0.0066(9)
C32 0.0130(11) 0.0163(11) 0.0271(13) 0.0121(9) 0.0041(9) 0.0078(9)
C30 0.0105(11) 0.0124(10) 0.0201(12) 0.0074(9) 0.0067(9) 0.0037(8)
C34 0.0162(11) 0.0158(10) 0.0198(12) 0.0069(9) 0.0086(9) 0.0111(9)
C2 0.0119(11) 0.0147(10) 0.0159(11) 0.0030(8) 0.0056(9) 0.0080(8)
C24 0.0213(12) 0.0174(11) 0.0211(12) 0.0085(9) 0.0050(10) 0.0107(9)
C35 0.0194(12) 0.0117(10) 0.0212(12) 0.0042(9) 0.0057(9) 0.0061(9)
C31 0.0111(11) 0.0130(10) 0.0206(12) 0.0058(9) 0.0033(9) 0.0045(8)
C1 0.0145(11) 0.0137(10) 0.0135(11) 0.0019(8) 0.0027(9) 0.0063(8)
C4 0.0120(11) 0.0153(10) 0.0142(11) 0.0038(8) 0.0037(9) 0.0068(8)
C33 0.0224(13) 0.0315(13) 0.0276(13) 0.0168(11) 0.0117(10) 0.0159(10)
C3 0.0138(11) 0.0178(11) 0.0151(11) 0.0061(9) 0.0056(9) 0.0084(9)
C25 0.0197(13) 0.0299(13) 0.0254(13) 0.0135(10) 0.0060(10) 0.0132(10)
C23 0.0131(11) 0.0116(10) 0.0200(12) 0.0062(9) 0.0019(9) 0.0042(8)
C28 0.0149(11) 0.0180(11) 0.0228(12) 0.0087(9) 0.0035(9) 0.0057(9)
C27 0.0149(11) 0.0133(10) 0.0203(12) 0.0061(9) 0.0054(9) 0.0074(8)
C6 0.0323(14) 0.0282(13) 0.0154(12) 0.0018(10) 0.0084(10) 0.0173(11)
C36 0.0308(14) 0.0268(13) 0.0244(13) 0.0048(10) 0.0056(11) 0.0165(11)
C7 0.0338(15) 0.0288(13) 0.0189(12) 0.0017(10) 0.0050(11) 0.0200(11)
C9 0.0319(14) 0.0276(13) 0.0220(13) 0.0022(10) 0.0056(11) 0.0177(11)
C10 0.0349(15) 0.0322(14) 0.0255(14) 0.0036(11) 0.0080(11) 0.0204(12)
C13 0.0363(15) 0.0345(14) 0.0273(14) 0.0027(11) 0.0065(12) 0.0223(12)
C19 0.0317(14) 0.0290(13) 0.0210(13) 0.0037(10) 0.0042(11) 0.0162(11)
C15 0.0348(15) 0.0337(14) 0.0298(14) 0.0064(11) 0.0093(12) 0.0206(12)
C16 0.0374(16) 0.0333(14) 0.0365(16) 0.0085(12) 0.0149(13) 0.0214(12)
C8 0.0327(14) 0.0319(14) 0.0186(13) 0.0020(10) 0.0056(11) 0.0191(11)
C17 0.0338(15) 0.0299(14) 0.0290(14) 0.0054(11) 0.0091(12) 0.0173(11)
C20 0.0368(16) 0.0320(14) 0.0301(15) 0.0072(11) 0.0080(12) 0.0201(12)
C12 0.0391(16) 0.0361(15) 0.0314(15) 0.0064(12) 0.0117(12) 0.0240(12)
C14 0.0397(16) 0.0356(15) 0.0357(16) 0.0068(12) 0.0122(13) 0.0243(13)
C11 0.0348(15) 0.0329(14) 0.0243(14) 0.0016(11) 0.0051(11) 0.0207(12)
C18 0.0306(15) 0.0268(13) 0.0340(15) 0.0074(11) 0.0116(12) 0.0158(11)
C37 0.0463(17) 0.0354(15) 0.0252(14) -0.0021(12) -0.0015(12) 0.0244(13)
C21 0.066(2) 0.0444(17) 0.0271(15) 0.0105(13) 0.0118(14) 0.0387(15)
C29 0.0290(14) 0.0217(12) 0.0259(14) 0.0023(10) -0.0011(11) 0.0083(10)

loop_
_atom_type_symbol
_atom_type_description
_atom_type_scat_dispersion_real
_atom_type_scat_dispersion_imag
_atom_type_scat_source
C C 0.0033 0.0016 'International Tables Vol C Tables 4.2.6.8 and 6.1.1.4'
H H 0.0000 0.0000 'International Tables Vol C Tables 4.2.6.8 and 6.1.1.4'
N N 0.0061 0.0033 'International Tables Vol C Tables 4.2.6.8 and 6.1.1.4'
O O 0.0106 0.0060 'International Tables Vol C Tables 4.2.6.8 and 6.1.1.4'
V V 0.3005 0.5294 'International Tables Vol C Tables 4.2.6.8 and 6.1.1.4'

loop_
_geom_angle_atom_site_label_1
_geom_angle_atom_site_label_2
_geom_angle_atom_site_label_3
_geom_angle
_geom_angle_site_symmetry_1
_geom_angle_site_symmetry_3
V2 V1 V3 65.852(12) 2 2
O5 V1 V2 34.65(4) . 2
O5 V1 V3 87.43(5) . 2
O5 V1 O1 81.86(4) . .
O5 V1 O7 93.60(6) . .
O5 V1 O10 89.90(6) . .
O5 V1 O8 158.31(6) . .
O1 V1 V2 47.239(10) . 2
O1 V1 V3 47.341(10) . 2
O7 V1 V2 88.11(4) . 2
O7 V1 V3 32.93(4) . 2
O7 V1 O1 80.25(4) . .
O7 V1 O10 156.95(6) . .
O7 V1 O8 86.39(6) . .
O10 V1 V2 81.90(4) . 2
O10 V1 V3 124.79(4) . 2
O10 V1 O1 77.70(4) . .
O10 V1 O8 82.11(5) . .
O8 V1 V2 123.79(4) . 2
O8 V1 V3 80.80(4) . 2
O8 V1 O1 76.75(4) . .
O2 V1 V2 138.79(5) . 2
O2 V1 V3 136.70(6) . 2
O2 V1 O5 104.49(7) . .
O2 V1 O1 171.95(5) . .
O2 V1 O7 103.98(7) . .
O2 V1 O10 97.15(7) . .
O2 V1 O8 96.53(6) . .
V1 V2 V3 66.464(13) 2 2
O5 V2 V1 33.84(4) 2 2
O5 V2 V3 89.37(4) 2 2
O5 V2 O1 81.77(4) 2 .
O5 V2 O9 86.65(6) 2 .
O5 V2 O8 158.62(6) 2 .
O1 V2 V1 47.957(10) . 2
O1 V2 V3 47.758(10) . 2
O6 V2 V1 87.84(4) 2 2
O6 V2 V3 34.43(4) 2 2
O6 V2 O5 94.31(6) 2 2
O6 V2 O1 82.18(4) 2 .
O6 V2 O9 159.26(6) 2 .
O6 V2 O8 89.25(6) 2 .
O9 V2 V1 81.45(4) . 2
O9 V2 V3 125.01(4) . 2
O9 V2 O1 77.45(4) . .
O8 V2 V1 125.59(4) . 2
O8 V2 V3 81.69(4) . 2
O8 V2 O1 77.83(4) . .
O8 V2 O9 82.74(5) . .
O3 V2 V1 137.66(5) . 2
O3 V2 V3 137.23(5) . 2
O3 V2 O5 103.96(7) . 2
O3 V2 O1 171.61(6) . .
O3 V2 O6 103.25(7) . 2
O3 V2 O9 96.58(6) . .
O3 V2 O8 95.68(6) . .
V2 V3 V1 66.040(12) 2 2
O1 V3 V1 47.480(10) . 2
O1 V3 V2 47.183(10) . 2
O6 V3 V1 88.58(5) . 2
O6 V3 V2 33.42(4) . 2
O6 V3 O1 80.59(4) . .
O6 V3 O10 86.78(6) . .
O6 V3 O9 157.30(6) . .
O7 V3 V1 34.40(4) 2 2
O7 V3 V2 87.78(5) 2 2
O7 V3 O1 81.86(5) 2 .
O7 V3 O6 94.19(6) 2 .
O7 V3 O10 158.42(6) 2 .
O7 V3 O9 88.83(6) 2 .
O10 V3 V1 124.26(4) . 2
O10 V3 V2 81.19(4) . 2
O10 V3 O1 77.02(4) . .
O9 V3 V1 81.26(4) . 2
O9 V3 V2 124.56(4) . 2
O9 V3 O1 77.58(4) . .
O9 V3 O10 82.37(5) . .
O4 V3 V1 139.04(5) . 2
O4 V3 V2 136.70(5) . 2
O4 V3 O1 171.57(5) . .
O4 V3 O6 103.52(7) . .
O4 V3 O7 104.95(7) . 2
O4 V3 O10 95.73(6) . .
O4 V3 O9 97.38(6) . .
V1 O5 V2 111.51(7) . 2
V1 O1 V1 180.0 2 .
V2 O1 V1 95.195(14) 2 2
V2 O1 V1 95.196(14) . .
V2 O1 V1 84.804(13) 2 .
V2 O1 V1 84.805(14) . 2
V2 O1 V2 180.0 . 2
V2 O1 V3 85.060(14) . 2
V2 O1 V3 85.061(13) 2 .
V2 O1 V3 94.939(13) 2 2
V2 O1 V3 94.940(13) . .
V3 O1 V1 94.821(14) . .
V3 O1 V1 85.180(14) . 2
V3 O1 V1 94.821(14) 2 2
V3 O1 V1 85.179(14) 2 .
V3 O1 V3 180.0 . 2
V2 O6 V3 112.15(7) 2 .
V3 O7 V1 112.68(7) 2 .
V1 O10 V3 109.81(6) . .
C3 O10 V1 119.08(11) . .
C3 O10 V3 118.85(12) . .
V3 O9 V2 109.51(6) . .
C2 O9 V2 118.03(11) . .
C2 O9 V3 119.11(12) . .
V2 O8 V1 109.71(6) . .
C1 O8 V1 118.73(12) . .
C1 O8 V2 119.10(12) . .
C26 N1 C22 110.25(14) . .
C30 N1 C26 111.27(15) . .
C30 N1 C22 106.87(15) . .
C30 N1 C34 110.46(15) . .
C34 N1 C26 107.23(15) . .
C34 N1 C22 110.80(15) . .
C5 O12 C6 117.97(18) . .
N1 C26 H26A 108.3 . .
N1 C26 H26B 108.3 . .
H26A C26 H26B 107.4 . .
C27 C26 N1 115.88(17) . .
C27 C26 H26A 108.3 . .
C27 C26 H26B 108.3 . .
N1 C22 H22A 108.3 . .
N1 C22 H22B 108.3 . .
H22A C22 H22B 107.4 . .
C23 C22 N1 115.86(16) . .
C23 C22 H22A 108.3 . .
C23 C22 H22B 108.3 . .
O12 C5 C4 109.33(18) . .
O11 C5 O12 124.7(2) . .
O11 C5 C4 125.96(19) . .
H32A C32 H32B 107.6 . .
C31 C32 H32A 108.7 . .
C31 C32 H32B 108.7 . .
C33 C32 H32A 108.7 . .
C33 C32 H32B 108.7 . .
C33 C32 C31 114.10(17) . .
N1 C30 H30A 108.6 . .
N1 C30 H30B 108.6 . .
N1 C30 C31 114.70(16) . .
H30A C30 H30B 107.6 . .
C31 C30 H30A 108.6 . .
C31 C30 H30B 108.6 . .
N1 C34 H34A 108.6 . .
N1 C34 H34B 108.6 . .
N1 C34 C35 114.69(16) . .
H34A C34 H34B 107.6 . .
C35 C34 H34A 108.6 . .
C35 C34 H34B 108.6 . .
O9 C2 H2A 109.1 . .
O9 C2 H2B 109.1 . .
O9 C2 C4 112.36(16) . .
H2A C2 H2B 107.9 . .
C4 C2 H2A 109.1 . .
C4 C2 H2B 109.1 . .
H24A C24 H24B 107.7 . .
C25 C24 H24A 108.9 . .
C25 C24 H24B 108.9 . .
C25 C24 C23 113.42(17) . .
C23 C24 H24A 108.9 . .
C23 C24 H24B 108.9 . .
C34 C35 H35A 109.4 . .
C34 C35 H35B 109.4 . .
C34 C35 C36 111.15(18) . .
H35A C35 H35B 108.0 . .
C36 C35 H35A 109.4 . .
C36 C35 H35B 109.4 . .
C32 C31 H31A 109.5 . .
C32 C31 H31B 109.5 . .
C30 C31 C32 110.55(17) . .
C30 C31 H31A 109.5 . .
C30 C31 H31B 109.5 . .
H31A C31 H31B 108.1 . .
O8 C1 H1A 109.4 . .
O8 C1 H1B 109.4 . .
O8 C1 C4 111.09(15) . .
H1A C1 H1B 108.0 . .
C4 C1 H1A 109.4 . .
C4 C1 H1B 109.4 . .
C5 C4 C2 107.24(16) . .
C5 C4 C1 108.73(16) . .
C2 C4 C1 110.22(17) . .
C3 C4 C5 109.17(17) . .
C3 C4 C2 110.78(16) . .
C3 C4 C1 110.61(16) . .
C32 C33 H33A 109.5 . .
C32 C33 H33B 109.5 . .
C32 C33 H33C 109.5 . .
H33A C33 H33B 109.5 . .
H33A C33 H33C 109.5 . .
H33B C33 H33C 109.5 . .
O10 C3 C4 110.99(16) . .
O10 C3 H3A 109.4 . .
O10 C3 H3B 109.4 . .
C4 C3 H3A 109.4 . .
C4 C3 H3B 109.4 . .
H3A C3 H3B 108.0 . .
C24 C25 H25A 109.5 . .
C24 C25 H25B 109.5 . .
C24 C25 H25C 109.5 . .
H25A C25 H25B 109.5 . .
H25A C25 H25C 109.5 . .
H25B C25 H25C 109.5 . .
C22 C23 C24 109.64(17) . .
C22 C23 H23A 109.7 . .
C22 C23 H23B 109.7 . .
C24 C23 H23A 109.7 . .
C24 C23 H23B 109.7 . .
H23A C23 H23B 108.2 . .
H28A C28 H28B 107.9 . .
C27 C28 H28A 109.2 . .
C27 C28 H28B 109.2 . .
C29 C28 H28A 109.2 . .
C29 C28 H28B 109.2 . .
C29 C28 C27 112.08(19) . .
C26 C27 C28 109.97(17) . .
C26 C27 H27A 109.7 . .
C26 C27 H27B 109.7 . .
C28 C27 H27A 109.7 . .
C28 C27 H27B 109.7 . .
H27A C27 H27B 108.2 . .
O12 C6 H6A 110.6 . .
O12 C6 H6B 110.6 . .
O12 C6 C7 105.65(18) . .
H6A C6 H6B 108.7 . .
C7 C6 H6A 110.6 . .
C7 C6 H6B 110.6 . .
C35 C36 H36A 109.4 . .
C35 C36 H36B 109.4 . .
C35 C36 C37 111.1(2) . .
H36A C36 H36B 108.0 . .
C37 C36 H36A 109.4 . .
C37 C36 H36B 109.4 . .
C6 C7 H7A 108.8 . .
C6 C7 H7B 108.8 . .
C6 C7 C8 113.9(2) . .
H7A C7 H7B 107.7 . .
C8 C7 H7A 108.8 . .
C8 C7 H7B 108.8 . .
H9A C9 H9B 107.6 . .
C10 C9 H9A 108.7 . .
C10 C9 H9B 108.7 . .
C10 C9 C8 114.0(2) . .
C8 C9 H9A 108.7 . .
C8 C9 H9B 108.7 . .
C9 C10 H10A 109.0 . .
C9 C10 H10B 109.0 . .
C9 C10 C11 112.7(2) . .
H10A C10 H10B 107.8 . .
C11 C10 H10A 109.0 . .
C11 C10 H10B 109.0 . .
H13A C13 H13B 107.6 . .
C12 C13 H13A 108.7 . .
C12 C13 H13B 108.7 . .
C14 C13 H13A 108.7 . .
C14 C13 H13B 108.7 . .
C14 C13 C12 114.1(2) . .
H19A C19 H19B 107.7 . .
C20 C19 H19A 108.8 . .
C20 C19 H19B 108.8 . .
C20 C19 C18 113.8(2) . .
C18 C19 H19A 108.8 . .
C18 C19 H19B 108.8 . .
H15A C15 H15B 107.6 . .
C16 C15 H15A 108.6 . .
C16 C15 H15B 108.6 . .
C16 C15 C14 114.8(2) . .
C14 C15 H15A 108.6 . .
C14 C15 H15B 108.6 . .
C15 C16 H16A 108.7 . .
C15 C16 H16B 108.7 . .
H16A C16 H16B 107.6 . .
C17 C16 C15 114.2(2) . .
C17 C16 H16A 108.7 . .
C17 C16 H16B 108.7 . .
C7 C8 C9 111.8(2) . .
C7 C8 H8A 109.3 . .
C7 C8 H8B 109.3 . .
C9 C8 H8A 109.3 . .
C9 C8 H8B 109.3 . .
H8A C8 H8B 107.9 . .
C16 C17 H17A 108.7 . .
C16 C17 H17B 108.7 . .
C16 C17 C18 114.3(2) . .
H17A C17 H17B 107.6 . .
C18 C17 H17A 108.7 . .
C18 C17 H17B 108.7 . .
C19 C20 H20A 108.9 . .
C19 C20 H20B 108.9 . .
H20A C20 H20B 107.7 . .
C21 C20 C19 113.6(2) . .
C21 C20 H20A 108.9 . .
C21 C20 H20B 108.9 . .
C13 C12 H12A 108.9 . .
C13 C12 H12B 108.9 . .
C13 C12 C11 113.5(2) . .
H12A C12 H12B 107.7 . .
C11 C12 H12A 108.9 . .
C11 C12 H12B 108.9 . .
C13 C14 C15 113.7(2) . .
C13 C14 H14A 108.8 . .
C13 C14 H14B 108.8 . .
C15 C14 H14A 108.8 . .
C15 C14 H14B 108.8 . .
H14A C14 H14B 107.7 . .
C10 C11 H11A 108.9 . .
C10 C11 H11B 108.9 . .
C12 C11 C10 113.4(2) . .
C12 C11 H11A 108.9 . .
C12 C11 H11B 108.9 . .
H11A C11 H11B 107.7 . .
C19 C18 H18A 108.9 . .
C19 C18 H18B 108.9 . .
C17 C18 C19 113.6(2) . .
C17 C18 H18A 108.9 . .
C17 C18 H18B 108.9 . .
H18A C18 H18B 107.7 . .
C36 C37 H37A 109.5 . .
C36 C37 H37B 109.5 . .
C36 C37 H37C 109.5 . .
H37A C37 H37B 109.5 . .
H37A C37 H37C 109.5 . .
H37B C37 H37C 109.5 . .
C20 C21 H21A 109.5 . .
C20 C21 H21B 109.5 . .
C20 C21 H21C 109.5 . .
H21A C21 H21B 109.5 . .
H21A C21 H21C 109.5 . .
H21B C21 H21C 109.5 . .
C28 C29 H29A 109.5 . .
C28 C29 H29B 109.5 . .
C28 C29 H29C 109.5 . .
H29A C29 H29B 109.5 . .
H29A C29 H29C 109.5 . .
H29B C29 H29C 109.5 . .

loop_
_geom_bond_atom_site_label_1
_geom_bond_atom_site_label_2
_geom_bond_distance
_geom_bond_site_symmetry_2
V1 V2 3.0253(5) 2
V1 V3 3.0500(5) 2
V1 O5 1.8108(13) .
V1 O1 2.2560(4) .
V1 O7 1.8673(14) .
V1 O10 2.0073(14) .
V1 O8 2.0379(13) .
V1 O2 1.6010(14) .
V2 V1 3.0253(5) 2
V2 V3 3.0292(5) 2
V2 O5 1.8487(14) 2
V2 O1 2.2303(3) .
V2 O6 1.8012(14) 2
V2 O9 2.0370(14) .
V2 O8 2.0134(14) .
V2 O3 1.6141(13) .
V3 V1 3.0500(5) 2
V3 V2 3.0292(5) 2
V3 O1 2.2509(4) .
V3 O6 1.8493(13) .
V3 O7 1.7968(14) 2
V3 O10 2.0478(13) .
V3 O9 2.0065(13) .
V3 O4 1.6145(14) .
O5 V2 1.8488(14) 2
O1 V1 2.2559(4) 2
O1 V2 2.2303(3) 2
O1 V3 2.2509(4) 2
O6 V2 1.8012(14) 2
O7 V3 1.7968(14) 2
O10 C3 1.436(2) .
O9 C2 1.428(2) .
O8 C1 1.429(2) .
N1 C26 1.525(2) .
N1 C22 1.528(2) .
N1 C30 1.516(3) .
N1 C34 1.522(2) .
O12 C5 1.343(2) .
O12 C6 1.454(2) .
C26 H26A 0.9700 .
C26 H26B 0.9700 .
C26 C27 1.524(3) .
C22 H22A 0.9700 .
C22 H22B 0.9700 .
C22 C23 1.526(3) .
O11 C5 1.178(3) .
C5 C4 1.539(3) .
C32 H32A 0.9700 .
C32 H32B 0.9700 .
C32 C31 1.531(3) .
C32 C33 1.522(3) .
C30 H30A 0.9700 .
C30 H30B 0.9700 .
C30 C31 1.522(3) .
C34 H34A 0.9700 .
C34 H34B 0.9700 .
C34 C35 1.526(3) .
C2 H2A 0.9700 .
C2 H2B 0.9700 .
C2 C4 1.543(3) .
C24 H24A 0.9700 .
C24 H24B 0.9700 .
C24 C25 1.528(3) .
C24 C23 1.532(3) .
C35 H35A 0.9700 .
C35 H35B 0.9700 .
C35 C36 1.527(3) .
C31 H31A 0.9700 .
C31 H31B 0.9700 .
C1 H1A 0.9700 .
C1 H1B 0.9700 .
C1 C4 1.547(3) .
C4 C3 1.536(3) .
C33 H33A 0.9600 .
C33 H33B 0.9600 .
C33 H33C 0.9600 .
C3 H3A 0.9700 .
C3 H3B 0.9700 .
C25 H25A 0.9600 .
C25 H25B 0.9600 .
C25 H25C 0.9600 .
C23 H23A 0.9700 .
C23 H23B 0.9700 .
C28 H28A 0.9700 .
C28 H28B 0.9700 .
C28 C27 1.533(3) .
C28 C29 1.522(3) .
C27 H27A 0.9700 .
C27 H27B 0.9700 .
C6 H6A 0.9700 .
C6 H6B 0.9700 .
C6 C7 1.516(3) .
C36 H36A 0.9700 .
C36 H36B 0.9700 .
C36 C37 1.528(3) .
C7 H7A 0.9700 .
C7 H7B 0.9700 .
C7 C8 1.524(3) .
C9 H9A 0.9700 .
C9 H9B 0.9700 .
C9 C10 1.531(3) .
C9 C8 1.533(3) .
C10 H10A 0.9700 .
C10 H10B 0.9700 .
C10 C11 1.533(3) .
C13 H13A 0.9700 .
C13 H13B 0.9700 .
C13 C12 1.525(3) .
C13 C14 1.524(3) .
C19 H19A 0.9700 .
C19 H19B 0.9700 .
C19 C20 1.529(3) .
C19 C18 1.530(3) .
C15 H15A 0.9700 .
C15 H15B 0.9700 .
C15 C16 1.528(3) .
C15 C14 1.529(3) .
C16 H16A 0.9700 .
C16 H16B 0.9700 .
C16 C17 1.521(3) .
C8 H8A 0.9700 .
C8 H8B 0.9700 .
C17 H17A 0.9700 .
C17 H17B 0.9700 .
C17 C18 1.524(3) .
C20 H20A 0.9700 .
C20 H20B 0.9700 .
C20 C21 1.520(3) .
C12 H12A 0.9700 .
C12 H12B 0.9700 .
C12 C11 1.529(3) .
C14 H14A 0.9700 .
C14 H14B 0.9700 .
C11 H11A 0.9700 .
C11 H11B 0.9700 .
C18 H18A 0.9700 .
C18 H18B 0.9700 .
C37 H37A 0.9600 .
C37 H37B 0.9600 .
C37 H37C 0.9600 .
C21 H21A 0.9600 .
C21 H21B 0.9600 .
C21 H21C 0.9600 .
C29 H29A 0.9600 .
C29 H29B 0.9600 .
C29 H29C 0.9600 .

loop_
_geom_torsion_atom_site_label_1
_geom_torsion_atom_site_label_2
_geom_torsion_atom_site_label_3
_geom_torsion_atom_site_label_4
_geom_torsion
_geom_torsion_site_symmetry_1
_geom_torsion_site_symmetry_4
V1 V3 O6 V2 45.58(6) 2 2
V1 O10 C3 C4 70.05(18) . .
V1 O8 C1 C4 -68.60(18) . .
V2 V1 O7 V3 45.42(6) 2 2
V2 O9 C2 C4 -68.22(18) . .
V2 O8 C1 C4 69.58(18) . .
V3 V1 O5 V2 -49.05(7) 2 2
V3 O10 C3 C4 -68.47(18) . .
V3 O9 C2 C4 68.63(19) . .
O5 V1 O7 V3 79.64(8) . 2
O1 V1 O5 V2 -1.80(6) . 2
O1 V1 O7 V3 -1.46(6) . 2
O1 V3 O6 V2 -1.49(6) . 2
O7 V1 O5 V2 -81.41(8) . 2
O7 V3 O6 V2 79.54(8) 2 2
O10 V1 O5 V2 75.79(8) . 2
O10 V1 O7 V3 -18.61(18) . 2
O10 V3 O6 V2 -78.85(8) . 2
O9 V3 O6 V2 -17.5(2) . 2
O9 C2 C4 C5 179.88(16) . .
O9 C2 C4 C1 61.7(2) . .
O9 C2 C4 C3 -61.1(2) . .
O8 V1 O5 V2 7.9(2) . 2
O8 V1 O7 V3 -78.62(7) . 2
O8 C1 C4 C5 -178.59(16) . .
O8 C1 C4 C2 -61.3(2) . .
O8 C1 C4 C3 61.5(2) . .
O4 V3 O6 V2 -173.98(7) . 2
O2 V1 O5 V2 173.14(8) . 2
O2 V1 O7 V3 -174.46(7) . 2
N1 C26 C27 C28 -177.10(16) . .
N1 C22 C23 C24 -173.73(16) . .
N1 C30 C31 C32 -174.06(16) . .
N1 C34 C35 C36 -168.68(17) . .
O12 C5 C4 C2 -53.9(2) . .
O12 C5 C4 C1 65.3(2) . .
O12 C5 C4 C3 -173.93(16) . .
O12 C6 C7 C8 176.65(19) . .
C26 N1 C22 C23 -72.8(2) . .
C26 N1 C30 C31 56.0(2) . .
C26 N1 C34 C35 175.12(17) . .
C22 N1 C26 C27 -71.0(2) . .
C22 N1 C30 C31 176.44(16) . .
C22 N1 C34 C35 54.8(2) . .
O11 C5 C4 C2 124.0(2) . .
O11 C5 C4 C1 -116.8(2) . .
O11 C5 C4 C3 4.0(3) . .
C5 O12 C6 C7 177.34(18) . .
C5 C4 C3 O10 178.70(16) . .
C30 N1 C26 C27 47.4(2) . .
C30 N1 C22 C23 166.19(16) . .
C30 N1 C34 C35 -63.5(2) . .
C34 N1 C26 C27 168.26(17) . .
C34 N1 C22 C23 45.8(2) . .
C34 N1 C30 C31 -63.0(2) . .
C34 C35 C36 C37 174.17(19) . .
C2 C4 C3 O10 60.8(2) . .
C1 C4 C3 O10 -61.7(2) . .
C33 C32 C31 C30 78.2(2) . .
C25 C24 C23 C22 73.9(2) . .
C6 O12 C5 O11 -2.9(3) . .
C6 O12 C5 C4 175.06(18) . .
C6 C7 C8 C9 180.0(2) . .
C9 C10 C11 C12 178.3(2) . .
C10 C9 C8 C7 176.6(2) . .
C13 C12 C11 C10 177.3(2) . .
C15 C16 C17 C18 174.5(2) . .
C16 C15 C14 C13 177.8(2) . .
C16 C17 C18 C19 -179.3(2) . .
C8 C9 C10 C11 179.3(2) . .
C20 C19 C18 C17 175.0(2) . .
C12 C13 C14 C15 178.4(2) . .
C14 C13 C12 C11 177.2(2) . .
C14 C15 C16 C17 177.8(2) . .
C18 C19 C20 C21 179.2(2) . .
C29 C28 C27 C26 178.45(18) . .
